data_7001524
loop_
_publ_author_name
'Contaldi, Simone'
'Di Nicola, Corrado'
'Garau, Federica'
'Karabach, Yauhen Yu.'
'Martins, Lu\'isa M. D. R. S.'
'Monari, Magda'
'Pandolfo, Luciano'
'Pettinari, Claudio'
'Pombeiro, Armando J. L.'

_publ_section_title
;
 New coordination polymers based on the triangular
 [Cu3(\m3-OH)(\m-pz)3]2+ unit and unsaturated carboxylates
;
_journal_issue 25
_journal_name_full 'Dalton Transactions'
_journal_page_first 4928
_journal_page_last 4941
_journal_paper_doi 10.1039/b823370e
_journal_year 2009
_chemical_formula_sum 'C16 H20 Cu3 N6 O6'
_chemical_formula_weight 583.00
_chemical_name_systematic
;
?
;
_space_group_IT_number 14
_symmetry_cell_setting monoclinic
_symmetry_space_group_name_Hall '-P 2ybc'
_symmetry_space_group_name_H-M 'P 1 21/c 1'
_atom_sites_solution_hydrogens geom
_atom_sites_solution_primary direct
_atom_sites_solution_secondary difmap
_audit_creation_method SHELXL-97
_cell_angle_alpha 90.00
_cell_angle_beta 113.891(3)
_cell_angle_gamma 90.00
_cell_formula_units_Z 4
_cell_length_a 10.982(2)
_cell_length_b 20.322(4)
_cell_length_c 10.4061(19)
_cell_measurement_reflns_used 2313
_cell_measurement_temperature 298(2)
_cell_measurement_theta_max 22.35
_cell_measurement_theta_min 2.26
_cell_volume 2123.4(7)
_computing_cell_refinement 'Bruker SMART'
_computing_data_collection 'Bruker SMART'
_computing_data_reduction 'Bruker SAINT+'
_computing_molecular_graphics 'SCHAKAL-99 (Keller 1999)'
_computing_publication_material 'SHELXL-97 (Sheldrick, 1997)'
_computing_structure_refinement 'SHELXL-97 (Sheldrick, 1997)'
_computing_structure_solution 'SIR-97 (Giacovazzo, 1997)'
_diffrn_ambient_temperature 273(2)
_diffrn_measured_fraction_theta_full 0.997
_diffrn_measured_fraction_theta_max 0.997
_diffrn_measurement_device_type 'Bruker SMART Apex II CCD'
_diffrn_measurement_method 'phi and omega scans'
_diffrn_radiation_monochromator graphite
_diffrn_radiation_source 'fine-focus sealed tube'
_diffrn_radiation_type MoK\a
_diffrn_radiation_wavelength 0.71073
_diffrn_reflns_av_R_equivalents 0.0772
_diffrn_reflns_av_sigmaI/netI 0.0773
_diffrn_reflns_limit_h_max 13
_diffrn_reflns_limit_h_min -13
_diffrn_reflns_limit_k_max 25
_diffrn_reflns_limit_k_min -25
_diffrn_reflns_limit_l_max 13
_diffrn_reflns_limit_l_min -13
_diffrn_reflns_number 16594
_diffrn_reflns_theta_full 26.45
_diffrn_reflns_theta_max 26.45
_diffrn_reflns_theta_min 2.00
_exptl_absorpt_coefficient_mu 3.023
_exptl_absorpt_correction_T_max 0.63
_exptl_absorpt_correction_T_min 0.47
_exptl_absorpt_correction_type empirical
_exptl_absorpt_process_details SADABS
_exptl_crystal_colour blue
_exptl_crystal_density_diffrn 1.824
_exptl_crystal_density_method 'not measured'
_exptl_crystal_description parallelepiped
_exptl_crystal_F_000 1172
_exptl_crystal_size_max 0.28
_exptl_crystal_size_mid 0.20
_exptl_crystal_size_min 0.15
_refine_diff_density_max 0.843
_refine_diff_density_min -0.471
_refine_diff_density_rms 0.107
_refine_ls_extinction_method none
_refine_ls_goodness_of_fit_ref 0.936
_refine_ls_hydrogen_treatment mixed
_refine_ls_matrix_type full
_refine_ls_number_parameters 305
_refine_ls_number_reflns 4369
_refine_ls_number_restraints 8
_refine_ls_restrained_S_all 0.935
_refine_ls_R_factor_all 0.0856
_refine_ls_R_factor_gt 0.0435
_refine_ls_shift/su_max 0.002
_refine_ls_shift/su_mean 0.001
_refine_ls_structure_factor_coef Fsqd
_refine_ls_weighting_details 'calc w=1/[\s^2^(Fo^2^)+(0.0601P)^2^+0.0000P] where P=(Fo^2^+2Fc^2^)/3'
_refine_ls_weighting_scheme calc
_refine_ls_wR_factor_gt 0.0972
_refine_ls_wR_factor_ref 0.1157
_reflns_number_gt 2829
_reflns_number_total 4369
_reflns_threshold_expression >2\s(I)
_cod_data_source_file b823370e.txt
_cod_data_source_block compd2
_cod_depositor_comments
;
The following automatic conversions were performed:
'_symmetry_cell_setting' value 'Monoclinic' changed to 'monoclinic'
according to '/home/saulius/struct/CIF-dictionaries/cif_core.dic'
dictionary named 'cif_core.dic' version 2.4.1 from 2010-06-29.

Automatic conversion script
Id: cif_fix_enum 1527 2010-12-29 10:47:43Z saulius 
;
_cod_original_sg_symbol_H-M P2(1)/c
_cod_database_code 7001524

loop_
_symmetry_equiv_pos_as_xyz
'x, y, z'
'-x, y+1/2, -z+1/2'
'-x, -y, -z'
'x, -y-1/2, z-1/2'

loop_
_atom_site_label
_atom_site_type_symbol
_atom_site_fract_x
_atom_site_fract_y
_atom_site_fract_z
_atom_site_U_iso_or_equiv
_atom_site_adp_type
_atom_site_occupancy
_atom_site_symmetry_multiplicity
_atom_site_calc_flag
_atom_site_refinement_flags
_atom_site_disorder_assembly
_atom_site_disorder_group
Cu3 Cu 0.37578(5) 1.07825(3) 0.35097(6) 0.03063(17) Uani 1 1 d . . .
Cu1 Cu 0.44448(5) 0.92650(3) 0.27145(6) 0.02961(17) Uani 1 1 d . . .
Cu2 Cu 0.12450(5) 0.97708(3) 0.15923(6) 0.03263(17) Uani 1 1 d . . .
N5 N 0.5577(4) 1.0513(2) 0.3984(4) 0.0340(9) Uani 1 1 d . . .
N6 N 0.5864(4) 0.98818(19) 0.3740(4) 0.0334(9) Uani 1 1 d . . .
N1 N 0.2960(4) 0.8669(2) 0.1792(4) 0.0362(10) Uani 1 1 d . . .
N4 N 0.1909(4) 1.1021(2) 0.3026(4) 0.0383(10) Uani 1 1 d . . .
N2 N 0.1672(4) 0.8887(2) 0.1191(4) 0.0366(10) Uani 1 1 d . . .
N3 N 0.0950(4) 1.0553(2) 0.2495(4) 0.0359(10) Uani 1 1 d . . .
O1 O 0.3155(3) 1.00188(15) 0.2230(3) 0.0283(7) Uani 1 1 d D . .
H111 H 0.334(4) 1.014(2) 0.152(3) 0.034 Uiso 1 1 d D . .
C9 C 0.7173(4) 0.9849(2) 0.4119(5) 0.0372(12) Uani 1 1 d . . .
H9 H 0.7631 0.9474 0.4056 0.045 Uiso 1 1 calc R . .
C8 C 0.7751(5) 1.0447(3) 0.4617(6) 0.0470(14) Uani 1 1 d . . .
H8 H 0.8649 1.0555 0.4948 0.056 Uiso 1 1 calc R . .
C7 C 0.6721(5) 1.0849(3) 0.4520(5) 0.0411(13) Uani 1 1 d . . .
H7 H 0.6802 1.1289 0.4787 0.049 Uiso 1 1 calc R . .
C1 C 0.2962(5) 0.8049(3) 0.1366(6) 0.0478(14) Uani 1 1 d . . .
H1 H 0.3713 0.7784 0.1614 0.057 Uiso 1 1 calc R . .
C2 C 0.1675(6) 0.7860(3) 0.0499(6) 0.0549(15) Uani 1 1 d . . .
H2 H 0.1392 0.7454 0.0069 0.066 Uiso 1 1 calc R . .
C3 C 0.0913(6) 0.8409(3) 0.0419(6) 0.0506(15) Uani 1 1 d . . .
H3 H -0.0001 0.8438 -0.0103 0.061 Uiso 1 1 calc R . .
C6 C 0.1368(6) 1.1532(3) 0.3421(6) 0.0502(15) Uani 1 1 d . . .
H6 H 0.1814 1.1919 0.3818 0.060 Uiso 1 1 calc R . .
C5 C 0.0063(6) 1.1400(3) 0.3154(6) 0.0592(17) Uani 1 1 d . . .
H5 H -0.0540 1.1671 0.3321 0.071 Uiso 1 1 calc R . .
C4 C -0.0153(5) 1.0785(3) 0.2589(6) 0.0513(15) Uani 1 1 d . . .
H4 H -0.0954 1.0557 0.2308 0.062 Uiso 1 1 calc R . .
O2 O 0.5640(3) 0.84824(16) 0.3440(3) 0.0393(8) Uani 1 1 d . . .
O4 O -0.0707(3) 0.96321(17) 0.0621(3) 0.0389(8) Uani 1 1 d . . .
O3 O 0.5619(3) 0.83711(17) 0.5567(4) 0.0445(9) Uani 1 1 d . . .
O6 O 0.4900(3) 0.9253(2) 0.0700(4) 0.0527(11) Uani 1 1 d D . .
H61 H 0.570(3) 0.931(3) 0.069(6) 0.063 Uiso 1 1 d D . .
C10 C 0.5694(5) 0.8150(2) 0.4472(5) 0.0389(12) Uani 1 1 d . . .
C11 C 0.5913(6) 0.7428(3) 0.4466(6) 0.0542(16) Uani 1 1 d D . .
H11 H 0.568(5) 0.720(3) 0.517(4) 0.065 Uiso 1 1 d D . .
C16 C 0.3944(5) 0.9129(3) -0.0686(5) 0.0537(16) Uani 1 1 d . . .
H16A H 0.3065 0.9152 -0.0701 0.081 Uiso 1 1 calc R . .
H16B H 0.4089 0.8699 -0.0977 0.081 Uiso 1 1 calc R . .
H16C H 0.4031 0.9453 -0.1315 0.081 Uiso 1 1 calc R . .
C13 C -0.1539(5) 0.9311(2) 0.0944(5) 0.0327(11) Uani 1 1 d . . .
C14 C -0.0985(6) 0.8874(3) 0.2181(6) 0.0492(14) Uani 1 1 d D . .
H14 H -0.0024(14) 0.885(3) 0.274(5) 0.059 Uiso 1 1 d D . .
O5 O -0.2748(3) 0.93541(17) 0.0249(4) 0.0408(9) Uani 1 1 d . . .
C15 C -0.1663(7) 0.8499(4) 0.2607(7) 0.0665(18) Uani 1 1 d D . .
H15A H -0.2636(14) 0.851(3) 0.212(6) 0.080 Uiso 1 1 d D . .
H15B H -0.110(5) 0.827(3) 0.348(4) 0.080 Uiso 1 1 d D . .
C12 C 0.6315(8) 0.7142(3) 0.3628(7) 0.071(2) Uani 1 1 d D . .
H12A H 0.639(6) 0.6664(7) 0.375(7) 0.086 Uiso 1 1 d D . .
H12B H 0.653(6) 0.739(3) 0.294(5) 0.086 Uiso 1 1 d D . .

loop_
_atom_site_aniso_label
_atom_site_aniso_U_11
_atom_site_aniso_U_22
_atom_site_aniso_U_33
_atom_site_aniso_U_23
_atom_site_aniso_U_13
_atom_site_aniso_U_12
Cu3 0.0285(3) 0.0321(3) 0.0304(3) -0.0030(3) 0.0111(2) 0.0006(2)
Cu1 0.0250(3) 0.0304(3) 0.0307(3) 0.0002(2) 0.0085(2) 0.0004(2)
Cu2 0.0215(3) 0.0418(4) 0.0332(3) -0.0031(3) 0.0096(2) -0.0020(2)
N5 0.027(2) 0.035(2) 0.036(2) -0.0045(19) 0.0089(18) -0.0031(17)
N6 0.027(2) 0.036(2) 0.035(2) -0.0011(18) 0.0103(18) 0.0011(17)
N1 0.031(2) 0.038(2) 0.037(2) -0.0010(19) 0.0108(18) -0.0027(18)
N4 0.030(2) 0.042(2) 0.039(2) -0.005(2) 0.0091(19) 0.0035(19)
N2 0.028(2) 0.043(3) 0.035(2) -0.007(2) 0.0092(18) -0.0083(18)
N3 0.026(2) 0.052(3) 0.030(2) 0.0022(19) 0.0112(18) 0.0065(18)
O1 0.0237(16) 0.0354(18) 0.0272(17) -0.0036(15) 0.0117(14) -0.0014(13)
C9 0.025(2) 0.045(3) 0.037(3) 0.000(2) 0.008(2) 0.004(2)
C8 0.024(3) 0.065(4) 0.046(3) 0.000(3) 0.009(2) -0.004(2)
C7 0.037(3) 0.048(3) 0.038(3) -0.006(2) 0.015(2) -0.011(2)
C1 0.049(3) 0.033(3) 0.057(4) -0.008(3) 0.017(3) -0.007(2)
C2 0.053(4) 0.047(4) 0.058(4) -0.011(3) 0.016(3) -0.008(3)
C3 0.037(3) 0.057(4) 0.052(3) -0.013(3) 0.012(3) -0.015(3)
C6 0.046(3) 0.049(3) 0.045(3) -0.015(3) 0.008(3) 0.010(3)
C5 0.041(3) 0.075(4) 0.058(4) -0.020(3) 0.017(3) 0.017(3)
C4 0.029(3) 0.080(4) 0.047(3) -0.011(3) 0.018(3) 0.002(3)
O2 0.038(2) 0.0342(19) 0.040(2) 0.0064(16) 0.0109(16) 0.0089(15)
O4 0.0235(17) 0.053(2) 0.0376(19) 0.0043(16) 0.0102(15) -0.0047(15)
O3 0.049(2) 0.039(2) 0.047(2) -0.0098(17) 0.0200(18) -0.0011(17)
O6 0.033(2) 0.093(3) 0.035(2) 0.006(2) 0.0176(17) -0.007(2)
C10 0.033(3) 0.036(3) 0.040(3) 0.000(3) 0.007(2) 0.002(2)
C11 0.086(5) 0.034(3) 0.034(3) -0.003(3) 0.016(3) 0.004(3)
C16 0.047(3) 0.072(4) 0.037(3) 0.000(3) 0.012(3) -0.001(3)
C13 0.028(3) 0.040(3) 0.032(3) -0.007(2) 0.015(2) 0.000(2)
C14 0.042(3) 0.066(4) 0.041(3) 0.005(3) 0.018(3) -0.005(3)
O5 0.0283(19) 0.051(2) 0.044(2) 0.0024(17) 0.0168(16) -0.0054(16)
C15 0.063(4) 0.078(5) 0.058(4) 0.010(4) 0.023(4) 0.003(4)
C12 0.124(6) 0.035(4) 0.053(4) 0.002(3) 0.034(4) 0.016(4)

loop_
_atom_type_symbol
_atom_type_description
_atom_type_scat_dispersion_real
_atom_type_scat_dispersion_imag
_atom_type_scat_source
C C 0.0033 0.0016 'International Tables Vol C Tables 4.2.6.8 and 6.1.1.4'
H H 0.0000 0.0000 'International Tables Vol C Tables 4.2.6.8 and 6.1.1.4'
N N 0.0061 0.0033 'International Tables Vol C Tables 4.2.6.8 and 6.1.1.4'
O O 0.0106 0.0060 'International Tables Vol C Tables 4.2.6.8 and 6.1.1.4'
Cu Cu 0.3201 1.2651 'International Tables Vol C Tables 4.2.6.8 and 6.1.1.4'

loop_
_geom_angle_atom_site_label_1
_geom_angle_atom_site_label_2
_geom_angle_atom_site_label_3
_geom_angle
_geom_angle_site_symmetry_1
_geom_angle_site_symmetry_3
_geom_angle_publ_flag
N5 Cu3 N4 177.94(17) . . ?
N5 Cu3 O3 90.24(16) . 3_676 ?
N4 Cu3 O3 91.67(16) . 3_676 ?
N5 Cu3 O1 88.81(14) . . ?
N4 Cu3 O1 89.48(15) . . ?
O3 Cu3 O1 167.89(14) 3_676 . ?
N5 Cu3 Cu2 119.47(12) . . ?
N4 Cu3 Cu2 58.66(12) . . ?
O3 Cu3 Cu2 150.18(11) 3_676 . ?
O1 Cu3 Cu2 31.96(8) . . ?
N1 Cu1 N6 175.39(17) . . ?
N1 Cu1 O2 88.96(15) . . ?
N6 Cu1 O2 92.72(15) . . ?
N1 Cu1 O1 89.21(15) . . ?
N6 Cu1 O1 88.48(14) . . ?
O2 Cu1 O1 171.04(14) . . ?
N1 Cu1 O6 89.55(15) . . ?
N6 Cu1 O6 94.77(15) . . ?
O2 Cu1 O6 89.09(15) . . ?
O1 Cu1 O6 99.67(13) . . ?
N1 Cu1 Cu2 58.18(12) . . ?
N6 Cu1 Cu2 118.86(11) . . ?
O2 Cu1 Cu2 143.25(10) . . ?
O1 Cu1 Cu2 32.07(9) . . ?
O6 Cu1 Cu2 105.21(9) . . ?
N3 Cu2 N2 164.46(17) . . ?
N3 Cu2 O4 90.31(16) . . ?
N2 Cu2 O4 93.69(15) . . ?
N3 Cu2 O1 89.48(14) . . ?
N2 Cu2 O1 89.55(15) . . ?
O4 Cu2 O1 168.51(13) . . ?
N3 Cu2 O4 91.47(15) . 3_575 ?
N2 Cu2 O4 104.04(15) . 3_575 ?
O4 Cu2 O4 78.02(13) . 3_575 ?
O1 Cu2 O4 90.50(11) . 3_575 ?
N3 Cu2 N1 146.64(14) . . ?
N2 Cu2 N1 24.37(13) . . ?
O4 Cu2 N1 117.79(13) . . ?
O1 Cu2 N1 66.60(12) . . ?
O4 Cu2 N1 110.75(11) 3_575 . ?
N3 Cu2 N4 23.79(14) . . ?
N2 Cu2 N4 153.09(14) . . ?
O4 Cu2 N4 112.52(13) . . ?
O1 Cu2 N4 66.00(12) . . ?
O4 Cu2 N4 87.96(12) 3_575 . ?
N1 Cu2 N4 128.77(11) . . ?
N3 Cu2 C3 160.18(17) . . ?
N2 Cu2 C3 19.32(15) . . ?
O4 Cu2 C3 74.49(15) . . ?
O1 Cu2 C3 107.96(14) . . ?
O4 Cu2 C3 97.54(14) 3_575 . ?
N1 Cu2 C3 43.68(13) . . ?
N4 Cu2 C3 171.99(14) . . ?
N3 Cu2 C4 19.71(16) . . ?
N2 Cu2 C4 155.82(17) . . ?
O4 Cu2 C4 71.02(15) . . ?
O1 Cu2 C4 109.19(14) . . ?
O4 Cu2 C4 91.29(14) 3_575 . ?
N1 Cu2 C4 157.27(13) . . ?
N4 Cu2 C4 43.37(14) . . ?
C3 Cu2 C4 141.66(16) . . ?
N3 Cu2 C13 90.55(15) . . ?
N2 Cu2 C13 88.64(15) . . ?
O4 Cu2 C13 18.12(13) . . ?
O1 Cu2 C13 173.37(13) . . ?
O4 Cu2 C13 96.13(12) 3_575 . ?
N1 Cu2 C13 110.54(12) . . ?
N4 Cu2 C13 114.32(12) . . ?
C3 Cu2 C13 71.03(14) . . ?
C4 Cu2 C13 70.97(14) . . ?
N3 Cu2 Cu3 58.04(12) . . ?
N2 Cu2 Cu3 118.66(11) . . ?
O4 Cu2 Cu3 147.59(11) . . ?
O1 Cu2 Cu3 31.69(9) . . ?
O4 Cu2 Cu3 94.72(8) 3_575 . ?
N1 Cu2 Cu3 94.41(8) . . ?
N4 Cu2 Cu3 35.14(8) . . ?
C3 Cu2 Cu3 137.91(11) . . ?
C4 Cu2 Cu3 77.70(11) . . ?
C13 Cu2 Cu3 146.97(9) . . ?
N3 Cu2 Cu1 115.83(11) . . ?
N2 Cu2 Cu1 59.07(11) . . ?
O4 Cu2 Cu1 152.76(11) . . ?
O1 Cu2 Cu1 32.36(9) . . ?
O4 Cu2 Cu1 107.21(8) 3_575 . ?
N1 Cu2 Cu1 35.02(8) . . ?
N4 Cu2 Cu1 94.54(8) . . ?
C3 Cu2 Cu1 78.30(11) . . ?
C4 Cu2 Cu1 134.11(11) . . ?
C13 Cu2 Cu1 143.53(10) . . ?
Cu3 Cu2 Cu1 59.607(19) . . ?
N3 Cu2 Cu2 91.22(11) . 3_575 ?
N2 Cu2 Cu2 102.06(12) . 3_575 ?
O4 Cu2 Cu2 43.91(10) . 3_575 ?
O1 Cu2 Cu2 124.61(9) . 3_575 ?
O4 Cu2 Cu2 34.11(7) 3_575 3_575 ?
N1 Cu2 Cu2 121.23(8) . 3_575 ?
N4 Cu2 Cu2 101.20(8) . 3_575 ?
C3 Cu2 Cu2 86.55(11) . 3_575 ?
C4 Cu2 Cu2 80.18(11) . 3_575 ?
C13 Cu2 Cu2 62.02(9) . 3_575 ?
Cu3 Cu2 Cu2 122.85(3) . 3_575 ?
Cu1 Cu2 Cu2 136.01(3) . 3_575 ?
C7 N5 N6 107.9(4) . . ?
C7 N5 Cu3 131.3(4) . . ?
N6 N5 Cu3 120.7(3) . . ?
C9 N6 N5 107.2(4) . . ?
C9 N6 Cu1 131.3(3) . . ?
N5 N6 Cu1 120.7(3) . . ?
C1 N1 N2 107.1(4) . . ?
C1 N1 Cu1 129.7(4) . . ?
N2 N1 Cu1 121.9(3) . . ?
C1 N1 Cu2 143.0(3) . . ?
N2 N1 Cu2 35.9(2) . . ?
Cu1 N1 Cu2 86.80(14) . . ?
C6 N4 N3 107.4(4) . . ?
C6 N4 Cu3 131.2(4) . . ?
N3 N4 Cu3 119.1(3) . . ?
C6 N4 Cu2 142.1(3) . . ?
N3 N4 Cu2 35.1(2) . . ?
Cu3 N4 Cu2 86.20(14) . . ?
C3 N2 N1 108.6(4) . . ?
C3 N2 Cu2 131.6(4) . . ?
N1 N2 Cu2 119.8(3) . . ?
C4 N3 N4 107.4(4) . . ?
C4 N3 Cu2 131.1(4) . . ?
N4 N3 Cu2 121.1(3) . . ?
Cu3 O1 Cu2 116.35(15) . . ?
Cu3 O1 Cu1 114.85(14) . . ?
Cu2 O1 Cu1 115.57(15) . . ?
N6 C9 C8 110.3(4) . . ?
C7 C8 C9 105.1(5) . . ?
N5 C7 C8 109.6(5) . . ?
N1 C1 C2 109.9(5) . . ?
C3 C2 C1 104.4(5) . . ?
N2 C3 C2 110.0(5) . . ?
N2 C3 Cu2 29.1(2) . . ?
C2 C3 Cu2 139.1(4) . . ?
N4 C6 C5 110.1(5) . . ?
C4 C5 C6 104.5(5) . . ?
N3 C4 C5 110.5(5) . . ?
N3 C4 Cu2 29.2(3) . . ?
C5 C4 Cu2 139.3(4) . . ?
C10 O2 Cu1 123.2(3) . . ?
C13 O4 Cu2 132.9(3) . . ?
C13 O4 Cu2 125.1(3) . 3_575 ?
Cu2 O4 Cu2 101.98(13) . 3_575 ?
C10 O3 Cu3 128.5(3) . 3_676 ?
C16 O6 Cu1 124.9(3) . . ?
O2 C10 O3 125.9(5) . . ?
O2 C10 C11 118.8(5) . . ?
O3 C10 C11 115.3(5) . . ?
C12 C11 C10 123.9(6) . . ?
O5 C13 O4 121.8(5) . . ?
O5 C13 C14 121.4(4) . . ?
O4 C13 C14 116.8(4) . . ?
O5 C13 Cu2 150.2(4) . . ?
O4 C13 Cu2 29.0(2) . . ?
C14 C13 Cu2 88.2(3) . . ?
C15 C14 C13 125.1(6) . . ?

loop_
_geom_bond_atom_site_label_1
_geom_bond_atom_site_label_2
_geom_bond_distance
_geom_bond_site_symmetry_2
_geom_bond_publ_flag
Cu3 N5 1.933(4) . ?
Cu3 N4 1.944(4) . ?
Cu3 O3 1.954(3) 3_676 ?
Cu3 O1 1.976(3) . ?
Cu3 Cu2 3.3710(9) . ?
Cu1 N1 1.944(4) . ?
Cu1 N6 1.947(4) . ?
Cu1 O2 2.005(3) . ?
Cu1 O1 2.007(3) . ?
Cu1 O6 2.344(4) . ?
Cu1 Cu2 3.3832(10) . ?
Cu2 N3 1.938(4) . ?
Cu2 N2 1.943(4) . ?
Cu2 O4 1.985(3) . ?
Cu2 O1 1.991(3) . ?
Cu2 O4 2.455(3) 3_575 ?
Cu2 N1 2.879(4) . ?
Cu2 N4 2.885(4) . ?
Cu2 C3 2.988(6) . ?
Cu2 C4 2.995(5) . ?
Cu2 C13 3.001(5) . ?
Cu2 Cu2 3.4622(12) 3_575 ?
N5 C7 1.338(6) . ?
N5 N6 1.369(5) . ?
N6 C9 1.329(6) . ?
N1 C1 1.335(6) . ?
N1 N2 1.369(5) . ?
N4 C6 1.341(6) . ?
N4 N3 1.359(6) . ?
N2 C3 1.321(6) . ?
N3 C4 1.340(6) . ?
C9 C8 1.372(7) . ?
C8 C7 1.366(7) . ?
C1 C2 1.388(7) . ?
C2 C3 1.377(8) . ?
C6 C5 1.372(8) . ?
C5 C4 1.361(8) . ?
O2 C10 1.251(6) . ?
O4 C13 1.274(5) . ?
O4 Cu2 2.455(3) 3_575 ?
O3 C10 1.258(6) . ?
O3 Cu3 1.954(3) 3_676 ?
O6 C16 1.421(6) . ?
C10 C11 1.487(7) . ?
C11 C12 1.267(9) . ?
C13 O5 1.231(5) . ?
C13 C14 1.477(7) . ?
C14 C15 1.264(8) . ?
